data_1550151
loop_
_publ_author_name
'Wang, Wenguang'
'Chu, Xiaoxiao'
'Jin, Jihao'
'Ming, Bangrong'
'Pang, Maofu'
'Yu, Xin'
'Tung, Chen-Ho'

_publ_section_title
;
 Bimetallic Nickel-Cobalt Hydride in H2 Activation and Catalytic Proton
 Reduction
;
_journal_name_full 'Chemical Science'
_journal_paper_doi 10.1039/C8SC04346A
_journal_year 2019
_chemical_formula_moiety 'B F4, C39 H45 Co Ni P2 S2, C H2 Cl2'
_chemical_formula_sum 'C40 H47 B Cl2 Co F4 Ni P2 S2'
_chemical_formula_weight 929.18
_chemical_name_systematic
;
 ?
;
_space_group_crystal_system monoclinic
_space_group_IT_number 14
_space_group_name_Hall '-P 2yn'
_space_group_name_H-M_alt 'P 1 21/n 1'
_symmetry_space_group_name_Hall '-P 2yn'
_symmetry_space_group_name_H-M 'P 1 21/n 1'
_atom_sites_solution_hydrogens geom
_audit_creation_date 2017-11-19
_audit_creation_method
;
Olex2 1.2-beta
(compiled 2017.08.10 svn.r3458 for OlexSys, GUI svn.r5381)
;
_audit_update_record
;
2018-05-08 deposited with the CCDC.
2018-10-29 downloaded from the CCDC.
;
_cell_angle_alpha 90
_cell_angle_beta 99.543(2)
_cell_angle_gamma 90
_cell_formula_units_Z 4
_cell_length_a 12.9111(2)
_cell_length_b 20.1158(4)
_cell_length_c 16.5430(3)
_cell_measurement_reflns_used 10353
_cell_measurement_temperature 192.99(10)
_cell_measurement_theta_max 76.9420
_cell_measurement_theta_min 4.0190
_cell_volume 4237.04(13)
_computing_cell_refinement 'CrysAlisPro 1.171.39.30d (Rigaku OD, 2017)'
_computing_data_collection 'CrysAlisPro 1.171.39.30d (Rigaku OD, 2017)'
_computing_data_reduction 'CrysAlisPro 1.171.39.30d (Rigaku OD, 2017)'
_computing_molecular_graphics 'Olex2 (Dolomanov et al., 2009)'
_computing_publication_material 'Olex2 (Dolomanov et al., 2009)'
_computing_structure_refinement 'ShelXL (Sheldrick, 2015)'
_diffrn_ambient_environment N~2~
_diffrn_ambient_temperature 192.99(10)
_diffrn_detector 'CCD plate'
_diffrn_detector_type HyPix
_diffrn_measured_fraction_theta_full 0.995
_diffrn_measured_fraction_theta_max 0.973
_diffrn_measurement_details
;
List of Runs (angles in degrees, time in seconds):

  # Type    Start    End  Width  t~exp~   \w     \q     \k     \f   Frames
#--------------------------------------------------------------------------
  1  \w     99.00 178.00   1.00    0.71    --  107.75  57.00 -30.00   79
  2  \w     93.00 178.00   1.00    0.71    --  107.75  57.00   0.00   85
  3  \w     89.00 130.00   1.00    0.71    --  107.75  71.00  49.00   41
  4  \w    150.00 176.00   1.00    0.71    --  107.75  71.00  49.00   26
  5  \w     96.00 166.00   1.00    0.71    --  107.75  37.00 120.00   70
  6  \w     31.00  59.00   1.00    0.10    --   48.45  71.00  49.00   28
  7  \w     72.00  99.00   1.00    0.10    --   48.45  71.00  49.00   27
  8  \w    -68.00  12.00   1.00    0.10    --  -48.45  71.00  49.00   80
  9  \w    -77.00 -25.00   1.00    0.71    --  -86.25  71.00  49.00   52
 10  \w   -117.00 -71.00   1.00    0.10    --  -48.45-125.00  60.00   46
 11  \w   -120.00 -28.00   1.00    0.10    --  -48.45 -71.00 -80.00   92
 12  \w      9.00  69.00   1.00    0.10    --   48.45 -71.00 -80.00   60
 13  \w     41.00  94.00   1.00    0.71    --  107.75 -99.00-180.00   53
 14  \w     36.00 110.00   1.00    0.71    --  107.75 -99.00-120.00   74
 15  \w     46.00 128.00   1.00    0.71    --  107.75 -71.00 -80.00   82
 16  \w   -158.00 -66.00   1.00    0.71    --  -86.25 -71.00 -80.00   92
;
_diffrn_measurement_device 'four-circle diffractometer'
_diffrn_measurement_device_type 'XtaLAB Synergy, Dualflex, HyPix'
_diffrn_measurement_method '\w scans'
_diffrn_orient_matrix_type 'CrysAlisPro convention (1999,Acta A55,543-557)'
_diffrn_orient_matrix_UB_11 -0.0659272000
_diffrn_orient_matrix_UB_12 0.0589796000
_diffrn_orient_matrix_UB_13 0.0223746000
_diffrn_orient_matrix_UB_21 -0.0863482000
_diffrn_orient_matrix_UB_22 -0.0166241000
_diffrn_orient_matrix_UB_23 -0.0732143000
_diffrn_orient_matrix_UB_31 -0.0534023000
_diffrn_orient_matrix_UB_32 -0.0458903000
_diffrn_orient_matrix_UB_33 0.0552661000
_diffrn_radiation_monochromator mirror
_diffrn_radiation_probe x-ray
_diffrn_radiation_type CuK\a
_diffrn_radiation_wavelength 1.54184
_diffrn_reflns_av_R_equivalents 0.0573
_diffrn_reflns_av_unetI/netI 0.0572
_diffrn_reflns_Laue_measured_fraction_full 0.995
_diffrn_reflns_Laue_measured_fraction_max 0.973
_diffrn_reflns_limit_h_max 16
_diffrn_reflns_limit_h_min -15
_diffrn_reflns_limit_k_max 21
_diffrn_reflns_limit_k_min -25
_diffrn_reflns_limit_l_max 20
_diffrn_reflns_limit_l_min -19
_diffrn_reflns_number 29630
_diffrn_reflns_point_group_measured_fraction_full 0.995
_diffrn_reflns_point_group_measured_fraction_max 0.973
_diffrn_reflns_theta_full 67.684
_diffrn_reflns_theta_max 74.494
_diffrn_reflns_theta_min 4.035
_diffrn_source 'micro-focus sealed X-ray tube'
_diffrn_source_type 'PhotonJet (Cu) X-ray Source'
_exptl_absorpt_coefficient_mu 6.797
_exptl_absorpt_correction_T_max 1.00000
_exptl_absorpt_correction_T_min 0.48273
_exptl_absorpt_correction_type multi-scan
_exptl_absorpt_process_details
;
CrysAlisPro 1.171.39.30d (Rigaku Oxford Diffraction, 2017)
Empirical absorption correction using spherical harmonics,
 implemented in SCALE3 ABSPACK scaling algorithm.
;
_exptl_crystal_density_diffrn 1.457
_exptl_crystal_description solid
_exptl_crystal_F_000 1916
_refine_diff_density_max 1.404
_refine_diff_density_min -1.213
_refine_diff_density_rms 0.118
_refine_ls_extinction_method none
_refine_ls_goodness_of_fit_ref 1.026
_refine_ls_hydrogen_treatment constr
_refine_ls_matrix_type full
_refine_ls_number_parameters 483
_refine_ls_number_reflns 8423
_refine_ls_number_restraints 0
_refine_ls_restrained_S_all 1.026
_refine_ls_R_factor_all 0.0850
_refine_ls_R_factor_gt 0.0673
_refine_ls_shift/su_max 0.001
_refine_ls_shift/su_mean 0.000
_refine_ls_structure_factor_coef Fsqd
_refine_ls_weighting_details 'w=1/[\s^2^(Fo^2^)+(0.0910P)^2^+13.6910P] where P=(Fo^2^+2Fc^2^)/3'
_refine_ls_weighting_scheme calc
_refine_ls_wR_factor_gt 0.1677
_refine_ls_wR_factor_ref 0.1838
_reflns_Friedel_coverage 0.000
_reflns_number_gt 7034
_reflns_number_total 8423
_reflns_threshold_expression 'I > 2\s(I)'
_cod_data_source_file c8sc04346a2.cif
_cod_data_source_block 171019cxx-1
_cod_database_code 1550151
_shelx_shelxl_version_number 2014/7
_chemical_oxdiff_formula CoNiPSCH
_shelx_space_group_comment
;
The symmetry employed for this shelxl refinement is uniquely defined
by the following loop, which should always be used as a source of
symmetry information in preference to the above space-group names.
They are only intended as comments.
;
_reflns_odcompleteness_completeness 99.58
_reflns_odcompleteness_iscentric 1
_reflns_odcompleteness_theta 66.97
_olex2_refinement_description
;
1. Fixed Uiso
 At 1.2 times of:
  All C(H) groups, All C(H,H) groups
 At 1.5 times of:
  All C(H,H,H) groups
2.a Secondary CH2 refined with riding coordinates:
 C1(H1A,H1B), C2(H2A,H2B), C3(H3A,H3B), C4(H4A,H4B), C5(H5A,H5B), C0AA(H0AA,
 H0AB)
2.b Aromatic/amide H refined with riding coordinates:
 C7(H7), C8(H8), C9(H9), C10(H10), C11(H11), C12(H12), C13(H13), C14(H14),
 C15(H15), C17(H17), C19(H19), C20(H20), C21(H21), C22(H22), C23(H23), C24(H24),
  C25(H25), C26(H26), C27(H27), C29(H29)
2.c Idealised Me refined as rotating group:
 C35(H35A,H35B,H35C), C36(H36A,H36B,H36C), C37(H37A,H37B,H37C), C38(H38A,H38B,
 H38C), C39(H39A,H39B,H39C)
;
_olex2_submission_special_instructions 'No special instructions were received'
_oxdiff_exptl_absorpt_empirical_details
;
Empirical correction (ABSPACK) includes:
- Absorption correction using spherical harmonics
- Frame scaling
;
_oxdiff_exptl_absorpt_empirical_full_max 2.610
_oxdiff_exptl_absorpt_empirical_full_min 0.774

loop_
_space_group_symop_operation_xyz
'x, y, z'
'-x+1/2, y+1/2, -z+1/2'
'-x, -y, -z'
'x-1/2, -y-1/2, z-1/2'

loop_
_atom_site_label
_atom_site_type_symbol
_atom_site_fract_x
_atom_site_fract_y
_atom_site_fract_z
_atom_site_U_iso_or_equiv
_atom_site_adp_type
_atom_site_occupancy
_atom_site_site_symmetry_order
_atom_site_calc_flag
_atom_site_refinement_flags_posn
B1 B 0.8456(9) 0.7106(8) 0.5895(6) 0.097(4) Uani 1 1 d .
F1 F 0.8799(6) 0.7078(4) 0.6664(3) 0.136(3) Uani 1 1 d .
F2 F 0.8084(6) 0.6483(4) 0.5569(5) 0.146(3) Uani 1 1 d .
F3 F 0.9025(4) 0.7343(3) 0.5380(3) 0.0880(15) Uani 1 1 d .
F4 F 0.7449(5) 0.7406(5) 0.5812(4) 0.154(3) Uani 1 1 d .
C1 C 0.5182(4) 0.6008(3) 1.0344(3) 0.0364(11) Uani 1 1 d .
H1A H 0.4651 0.6345 1.0179 0.044 Uiso 1 1 calc R
H1B H 0.4822 0.5603 1.0458 0.044 Uiso 1 1 calc R
C2 C 0.5871(5) 0.6233(3) 1.1126(3) 0.0418(12) Uani 1 1 d .
H2A H 0.5450 0.6251 1.1560 0.050 Uiso 1 1 calc R
H2B H 0.6418 0.5905 1.1280 0.050 Uiso 1 1 calc R
C3 C 0.6374(4) 0.6900(3) 1.1062(3) 0.0379(11) Uani 1 1 d .
H3A H 0.6727 0.7027 1.1603 0.045 Uiso 1 1 calc R
H3B H 0.5823 0.7223 1.0893 0.045 Uiso 1 1 calc R
C4 C 0.5641(4) 0.7437(2) 0.7246(3) 0.0277(9) Uani 1 1 d .
H4A H 0.5548 0.7295 0.6679 0.033 Uiso 1 1 calc R
H4B H 0.5147 0.7793 0.7291 0.033 Uiso 1 1 calc R
C5 C 0.6762(4) 0.7687(2) 0.7517(3) 0.0284(9) Uani 1 1 d .
H5A H 0.6857 0.8114 0.7268 0.034 Uiso 1 1 calc R
H5B H 0.7262 0.7375 0.7353 0.034 Uiso 1 1 calc R
C6 C 0.5642(3) 0.5986(2) 0.7355(3) 0.0247(9) Uani 1 1 d .
C7 C 0.5142(4) 0.5389(2) 0.7482(3) 0.0300(10) Uani 1 1 d .
H7 H 0.4670 0.5374 0.7850 0.036 Uiso 1 1 calc R
C8 C 0.5341(4) 0.4819(3) 0.7065(3) 0.0390(12) Uani 1 1 d .
H8 H 0.5003 0.4424 0.7153 0.047 Uiso 1 1 calc R
C9 C 0.6040(4) 0.4836(3) 0.6520(3) 0.0409(12) Uani 1 1 d .
H9 H 0.6163 0.4454 0.6234 0.049 Uiso 1 1 calc R
C10 C 0.6558(4) 0.5421(3) 0.6398(3) 0.0357(11) Uani 1 1 d .
H10 H 0.7034 0.5431 0.6033 0.043 Uiso 1 1 calc R
C11 C 0.6367(4) 0.5994(2) 0.6822(3) 0.0289(9) Uani 1 1 d .
H11 H 0.6726 0.6384 0.6748 0.035 Uiso 1 1 calc R
C12 C 0.2507(4) 0.7078(3) 0.8512(4) 0.0433(13) Uani 1 1 d .
H12 H 0.2240 0.7257 0.8954 0.052 Uiso 1 1 calc R
C13 C 0.1824(4) 0.6865(3) 0.7828(4) 0.0460(14) Uani 1 1 d .
H13 H 0.1103 0.6906 0.7808 0.055 Uiso 1 1 calc R
C14 C 0.2214(4) 0.6590(3) 0.7177(4) 0.0475(14) Uani 1 1 d .
H14 H 0.1754 0.6442 0.6719 0.057 Uiso 1 1 calc R
C15 C 0.3286(4) 0.6534(3) 0.7202(3) 0.0397(12) Uani 1 1 d .
H15 H 0.3542 0.6349 0.6759 0.048 Uiso 1 1 calc R
C16 C 0.3984(4) 0.6751(2) 0.7877(3) 0.0281(9) Uani 1 1 d .
C17 C 0.3588(4) 0.7030(3) 0.8546(3) 0.0349(11) Uani 1 1 d .
H17 H 0.4044 0.7179 0.9004 0.042 Uiso 1 1 calc R
C18 C 0.8324(3) 0.7998(2) 0.8954(3) 0.0264(9) Uani 1 1 d .
C19 C 0.8608(4) 0.8273(2) 0.9736(3) 0.0343(11) Uani 1 1 d .
H19 H 0.8098 0.8344 1.0063 0.041 Uiso 1 1 calc R
C20 C 0.9634(4) 0.8441(3) 1.0026(4) 0.0464(14) Uani 1 1 d .
H20 H 0.9813 0.8625 1.0546 0.056 Uiso 1 1 calc R
C21 C 1.0396(4) 0.8336(3) 0.9549(5) 0.0532(16) Uani 1 1 d .
H21 H 1.1093 0.8435 0.9755 0.064 Uiso 1 1 calc R
C22 C 1.0126(4) 0.8083(3) 0.8761(4) 0.0497(15) Uani 1 1 d .
H22 H 1.0639 0.8028 0.8433 0.060 Uiso 1 1 calc R
C23 C 0.9085(4) 0.7913(3) 0.8463(3) 0.0360(11) Uani 1 1 d .
H23 H 0.8902 0.7743 0.7936 0.043 Uiso 1 1 calc R
C24 C 0.5830(4) 0.9658(2) 0.8532(3) 0.0379(11) Uani 1 1 d .
H24 H 0.5941 1.0051 0.8263 0.045 Uiso 1 1 calc R
C25 C 0.5103(4) 0.9640(3) 0.9046(4) 0.0447(13) Uani 1 1 d .
H25 H 0.4713 1.0018 0.9119 0.054 Uiso 1 1 calc R
C26 C 0.4948(4) 0.9058(3) 0.9458(4) 0.0478(14) Uani 1 1 d .
H26 H 0.4467 0.9049 0.9818 0.057 Uiso 1 1 calc R
C27 C 0.5508(4) 0.8488(3) 0.9335(3) 0.0334(10) Uani 1 1 d .
H27 H 0.5396 0.8097 0.9608 0.040 Uiso 1 1 calc R
C28 C 0.6229(3) 0.8504(2) 0.8807(3) 0.0223(8) Uani 1 1 d .
C29 C 0.6399(4) 0.9101(2) 0.8412(3) 0.0306(10) Uani 1 1 d .
H29 H 0.6899 0.9119 0.8067 0.037 Uiso 1 1 calc R
C30 C 0.8306(4) 0.5025(2) 1.0246(3) 0.0309(10) Uani 1 1 d .
C31 C 0.8946(4) 0.5540(2) 1.0617(3) 0.0314(10) Uani 1 1 d .
C32 C 0.9209(4) 0.5966(2) 0.9990(3) 0.0297(10) Uani 1 1 d .
C33 C 0.8762(4) 0.5695(2) 0.9220(3) 0.0303(10) Uani 1 1 d .
C34 C 0.8169(4) 0.5131(2) 0.9370(3) 0.0304(10) Uani 1 1 d .
C35 C 0.7848(5) 0.4470(3) 1.0669(4) 0.0508(15) Uani 1 1 d .
H35A H 0.8312 0.4093 1.0710 0.076 Uiso 1 1 calc GR
H35B H 0.7178 0.4348 1.0360 0.076 Uiso 1 1 calc GR
H35C H 0.7760 0.4609 1.1208 0.076 Uiso 1 1 calc GR
C36 C 0.9314(5) 0.5638(3) 1.1525(3) 0.0466(14) Uani 1 1 d .
H36A H 0.8986 0.5314 1.1825 0.070 Uiso 1 1 calc GR
H36B H 0.9127 0.6076 1.1680 0.070 Uiso 1 1 calc GR
H36C H 1.0063 0.5585 1.1646 0.070 Uiso 1 1 calc GR
C37 C 0.9925(4) 0.6560(3) 1.0135(4) 0.0436(13) Uani 1 1 d .
H37A H 0.9717 0.6834 1.0555 0.065 Uiso 1 1 calc GR
H37B H 0.9879 0.6812 0.9637 0.065 Uiso 1 1 calc GR
H37C H 1.0635 0.6413 1.0304 0.065 Uiso 1 1 calc GR
C38 C 0.8898(5) 0.5971(3) 0.8396(3) 0.0435(13) Uani 1 1 d .
H38A H 0.9039 0.6439 0.8445 0.065 Uiso 1 1 calc GR
H38B H 0.8267 0.5899 0.8010 0.065 Uiso 1 1 calc GR
H38C H 0.9474 0.5751 0.8209 0.065 Uiso 1 1 calc GR
C39 C 0.7573(4) 0.4681(3) 0.8740(4) 0.0428(13) Uani 1 1 d .
H39A H 0.8022 0.4326 0.8624 0.064 Uiso 1 1 calc GR
H39B H 0.7336 0.4928 0.8248 0.064 Uiso 1 1 calc GR
H39C H 0.6978 0.4501 0.8944 0.064 Uiso 1 1 calc GR
Co1 Co 0.75993(5) 0.59406(4) 0.99267(4) 0.02313(18) Uani 1 1 d .
Ni1 Ni 0.63611(5) 0.68536(3) 0.91037(4) 0.01962(18) Uani 1 1 d .
P1 P 0.69590(8) 0.77630(5) 0.86317(6) 0.0207(2) Uani 1 1 d .
P2 P 0.53890(8) 0.67324(5) 0.79047(6) 0.0216(2) Uani 1 1 d .
S1 S 0.73275(8) 0.69573(5) 1.03524(6) 0.0251(2) Uani 1 1 d .
S2 S 0.58895(8) 0.58497(5) 0.94831(6) 0.0250(2) Uani 1 1 d .
Cl1 Cl 0.75167(18) 0.97299(13) 1.05792(14) 0.0878(6) Uani 1 1 d .
Cl2 Cl 0.7604(2) 1.0657(3) 1.19126(19) 0.180(2) Uani 1 1 d .
C0AA C 0.7852(6) 1.0461(6) 1.0928(5) 0.088(3) Uani 1 1 d .
H0AA H 0.7492 1.0785 1.0547 0.105 Uiso 1 1 calc R
H0AB H 0.8599 1.0514 1.0928 0.105 Uiso 1 1 calc R

loop_
_atom_site_aniso_label
_atom_site_aniso_U_11
_atom_site_aniso_U_22
_atom_site_aniso_U_33
_atom_site_aniso_U_23
_atom_site_aniso_U_13
_atom_site_aniso_U_12
B1 0.094(7) 0.159(12) 0.050(5) -0.031(6) 0.044(5) -0.055(8)
F1 0.155(6) 0.205(8) 0.050(3) -0.005(4) 0.021(3) 0.043(5)
F2 0.134(5) 0.132(6) 0.184(7) -0.065(5) 0.066(5) -0.067(5)
F3 0.097(3) 0.102(4) 0.079(3) 0.004(3) 0.052(3) -0.017(3)
F4 0.109(5) 0.269(11) 0.092(5) -0.024(5) 0.041(4) 0.016(6)
C1 0.042(3) 0.035(3) 0.036(3) 0.005(2) 0.018(2) -0.003(2)
C2 0.057(3) 0.045(3) 0.026(2) 0.011(2) 0.017(2) -0.002(3)
C3 0.051(3) 0.040(3) 0.026(2) -0.009(2) 0.015(2) -0.003(2)
C4 0.038(2) 0.024(2) 0.019(2) 0.0003(16) -0.0004(17) 0.0009(18)
C5 0.040(2) 0.024(2) 0.022(2) -0.0006(17) 0.0061(18) -0.0038(18)
C6 0.025(2) 0.026(2) 0.021(2) -0.0035(16) -0.0037(16) 0.0007(16)
C7 0.032(2) 0.024(2) 0.033(2) -0.0050(18) 0.0009(19) -0.0029(18)
C8 0.044(3) 0.024(2) 0.045(3) -0.006(2) -0.004(2) -0.005(2)
C9 0.046(3) 0.032(3) 0.041(3) -0.018(2) -0.004(2) 0.008(2)
C10 0.041(3) 0.038(3) 0.028(2) -0.009(2) 0.004(2) 0.011(2)
C11 0.029(2) 0.030(2) 0.026(2) 0.0000(18) 0.0009(17) 0.0027(18)
C12 0.042(3) 0.040(3) 0.052(3) 0.011(2) 0.020(2) 0.012(2)
C13 0.026(2) 0.044(3) 0.068(4) 0.018(3) 0.009(2) 0.006(2)
C14 0.032(3) 0.048(3) 0.058(4) 0.002(3) -0.004(2) 0.001(2)
C15 0.031(2) 0.045(3) 0.041(3) -0.002(2) 0.001(2) 0.004(2)
C16 0.030(2) 0.025(2) 0.029(2) 0.0057(18) 0.0023(18) 0.0032(18)
C17 0.036(3) 0.035(3) 0.034(3) 0.000(2) 0.009(2) 0.006(2)
C18 0.028(2) 0.017(2) 0.034(2) 0.0060(17) 0.0040(18) -0.0022(16)
C19 0.039(3) 0.030(2) 0.030(2) 0.0070(19) -0.003(2) -0.008(2)
C20 0.044(3) 0.037(3) 0.051(3) 0.015(2) -0.013(3) -0.015(2)
C21 0.030(3) 0.040(3) 0.083(5) 0.010(3) -0.012(3) -0.009(2)
C22 0.036(3) 0.034(3) 0.082(5) 0.012(3) 0.017(3) 0.005(2)
C23 0.033(2) 0.028(2) 0.048(3) 0.005(2) 0.011(2) 0.003(2)
C24 0.049(3) 0.023(2) 0.038(3) 0.005(2) -0.003(2) 0.004(2)
C25 0.042(3) 0.029(3) 0.062(4) -0.010(2) 0.006(3) 0.009(2)
C26 0.038(3) 0.044(3) 0.065(4) -0.012(3) 0.017(3) 0.003(2)
C27 0.036(2) 0.030(2) 0.036(3) -0.002(2) 0.011(2) -0.001(2)
C28 0.027(2) 0.0143(18) 0.024(2) -0.0040(15) -0.0003(16) -0.0011(15)
C29 0.040(3) 0.024(2) 0.028(2) 0.0014(17) 0.0036(19) -0.0006(19)
C30 0.033(2) 0.021(2) 0.037(3) 0.0076(18) 0.0036(19) 0.0088(18)
C31 0.030(2) 0.032(2) 0.030(2) 0.0035(19) -0.0013(18) 0.0099(19)
C32 0.027(2) 0.027(2) 0.034(2) 0.0013(18) 0.0014(18) 0.0040(18)
C33 0.031(2) 0.030(2) 0.030(2) -0.0007(19) 0.0034(18) 0.0066(19)
C34 0.031(2) 0.028(2) 0.033(2) -0.0063(19) 0.0039(19) 0.0069(18)
C35 0.063(4) 0.034(3) 0.058(4) 0.017(3) 0.018(3) -0.001(3)
C36 0.053(3) 0.054(4) 0.028(3) 0.004(2) -0.008(2) 0.012(3)
C37 0.032(3) 0.039(3) 0.057(3) -0.004(2) -0.001(2) 0.000(2)
C38 0.049(3) 0.048(3) 0.035(3) 0.007(2) 0.011(2) 0.009(2)
C39 0.044(3) 0.030(3) 0.052(3) -0.015(2) 0.001(2) 0.007(2)
Co1 0.0276(4) 0.0194(4) 0.0217(4) 0.0005(3) 0.0018(3) 0.0030(3)
Ni1 0.0258(4) 0.0160(3) 0.0169(3) 0.0008(3) 0.0032(3) -0.0012(3)
P1 0.0270(5) 0.0165(5) 0.0188(5) -0.0004(4) 0.0045(4) -0.0016(4)
P2 0.0261(5) 0.0185(5) 0.0196(5) -0.0009(4) 0.0020(4) 0.0007(4)
S1 0.0329(5) 0.0219(5) 0.0198(5) -0.0013(4) 0.0022(4) 0.0007(4)
S2 0.0300(5) 0.0183(5) 0.0265(5) 0.0025(4) 0.0042(4) -0.0023(4)
Cl1 0.0849(14) 0.0971(17) 0.0782(14) 0.0136(12) 0.0039(11) 0.0085(12)
Cl2 0.0609(13) 0.386(7) 0.0893(19) -0.101(3) 0.0008(12) -0.003(2)
C0AA 0.057(4) 0.138(9) 0.064(5) 0.025(5) -0.003(4) -0.003(5)

loop_
_atom_type_symbol
_atom_type_description
_atom_type_scat_dispersion_real
_atom_type_scat_dispersion_imag
_atom_type_scat_source
C C 0.0181 0.0091 'International Tables Vol C Tables 4.2.6.8 and 6.1.1.4'
H H 0.0000 0.0000 'International Tables Vol C Tables 4.2.6.8 and 6.1.1.4'
B B 0.0090 0.0039 'International Tables Vol C Tables 4.2.6.8 and 6.1.1.4'
Cl Cl 0.3639 0.7018 'International Tables Vol C Tables 4.2.6.8 and 6.1.1.4'
Co Co -2.3653 3.6143 'International Tables Vol C Tables 4.2.6.8 and 6.1.1.4'
F F 0.0727 0.0534 'International Tables Vol C Tables 4.2.6.8 and 6.1.1.4'
Ni Ni -3.0029 0.5091 'International Tables Vol C Tables 4.2.6.8 and 6.1.1.4'
P P 0.2955 0.4335 'International Tables Vol C Tables 4.2.6.8 and 6.1.1.4'
S S 0.3331 0.5567 'International Tables Vol C Tables 4.2.6.8 and 6.1.1.4'

loop_
_geom_angle_atom_site_label_1
_geom_angle_atom_site_label_2
_geom_angle_atom_site_label_3
_geom_angle
F1 B1 F2 112.4(12)
F1 B1 F3 121.8(9)
F1 B1 F4 106.1(8)
F2 B1 F4 95.3(8)
F3 B1 F2 105.5(8)
F3 B1 F4 112.7(12)
H1A C1 H1B 107.6
C2 C1 H1A 108.6
C2 C1 H1B 108.6
C2 C1 S2 114.5(4)
S2 C1 H1A 108.6
S2 C1 H1B 108.6
C1 C2 H2A 108.7
C1 C2 H2B 108.7
H2A C2 H2B 107.6
C3 C2 C1 114.1(4)
C3 C2 H2A 108.7
C3 C2 H2B 108.7
C2 C3 H3A 108.2
C2 C3 H3B 108.2
C2 C3 S1 116.4(4)
H3A C3 H3B 107.3
S1 C3 H3A 108.2
S1 C3 H3B 108.2
H4A C4 H4B 108.3
C5 C4 H4A 109.8
C5 C4 H4B 109.8
C5 C4 P2 109.3(3)
P2 C4 H4A 109.8
P2 C4 H4B 109.8
C4 C5 H5A 110.4
C4 C5 H5B 110.4
C4 C5 P1 106.8(3)
H5A C5 H5B 108.6
P1 C5 H5A 110.4
P1 C5 H5B 110.4
C7 C6 P2 120.8(4)
C11 C6 C7 118.9(4)
C11 C6 P2 120.3(3)
C6 C7 H7 119.7
C8 C7 C6 120.6(5)
C8 C7 H7 119.7
C7 C8 H8 119.9
C9 C8 C7 120.2(5)
C9 C8 H8 119.9
C8 C9 H9 120.0
C8 C9 C10 120.1(5)
C10 C9 H9 120.0
C9 C10 H10 120.0
C9 C10 C11 120.0(5)
C11 C10 H10 120.0
C6 C11 C10 120.3(5)
C6 C11 H11 119.9
C10 C11 H11 119.9
C13 C12 H12 119.7
C13 C12 C17 120.7(5)
C17 C12 H12 119.7
C12 C13 H13 120.0
C14 C13 C12 119.9(5)
C14 C13 H13 120.0
C13 C14 H14 119.9
C13 C14 C15 120.2(5)
C15 C14 H14 119.9
C14 C15 H15 119.6
C16 C15 C14 120.9(5)
C16 C15 H15 119.6
C15 C16 C17 119.1(4)
C15 C16 P2 122.0(4)
C17 C16 P2 118.8(4)
C12 C17 C16 119.3(5)
C12 C17 H17 120.4
C16 C17 H17 120.4
C19 C18 P1 117.9(4)
C23 C18 C19 119.3(4)
C23 C18 P1 122.9(4)
C18 C19 H19 119.7
C20 C19 C18 120.6(5)
C20 C19 H19 119.7
C19 C20 H20 119.9
C19 C20 C21 120.2(6)
C21 C20 H20 119.9
C20 C21 H21 119.9
C20 C21 C22 120.2(5)
C22 C21 H21 119.9
C21 C22 H22 120.1
C21 C22 C23 119.9(6)
C23 C22 H22 120.1
C18 C23 C22 119.8(5)
C18 C23 H23 120.1
C22 C23 H23 120.1
C25 C24 H24 119.8
C25 C24 C29 120.5(5)
C29 C24 H24 119.8
C24 C25 H25 120.1
C24 C25 C26 119.9(5)
C26 C25 H25 120.1
C25 C26 H26 119.8
C27 C26 C25 120.4(5)
C27 C26 H26 119.8
C26 C27 H27 120.2
C28 C27 C26 119.7(5)
C28 C27 H27 120.2
C27 C28 C29 119.4(4)
C27 C28 P1 120.4(3)
C29 C28 P1 120.2(3)
C24 C29 C28 120.2(5)
C24 C29 H29 119.9
C28 C29 H29 119.9
C31 C30 C34 107.2(4)
C31 C30 C35 126.8(5)
C31 C30 Co1 70.1(3)
C34 C30 C35 126.0(5)
C34 C30 Co1 68.9(2)
C35 C30 Co1 126.2(4)
C30 C31 C32 108.6(4)
C30 C31 C36 126.6(5)
C30 C31 Co1 70.5(3)
C32 C31 C36 124.8(5)
C32 C31 Co1 69.3(3)
C36 C31 Co1 126.3(4)
C31 C32 C37 125.0(5)
C31 C32 Co1 70.3(3)
C33 C32 C31 108.1(4)
C33 C32 C37 126.6(5)
C33 C32 Co1 71.8(3)
C37 C32 Co1 127.9(3)
C32 C33 C38 125.4(5)
C32 C33 Co1 68.5(3)
C34 C33 C32 107.6(4)
C34 C33 C38 127.0(5)
C34 C33 Co1 68.5(3)
C38 C33 Co1 128.0(3)
C30 C34 C39 125.0(5)
C30 C34 Co1 70.3(3)
C33 C34 C30 108.3(4)
C33 C34 C39 126.5(5)
C33 C34 Co1 71.9(3)
C39 C34 Co1 127.5(3)
C30 C35 H35A 109.5
C30 C35 H35B 109.5
C30 C35 H35C 109.5
H35A C35 H35B 109.5
H35A C35 H35C 109.5
H35B C35 H35C 109.5
C31 C36 H36A 109.5
C31 C36 H36B 109.5
C31 C36 H36C 109.5
H36A C36 H36B 109.5
H36A C36 H36C 109.5
H36B C36 H36C 109.5
C32 C37 H37A 109.5
C32 C37 H37B 109.5
C32 C37 H37C 109.5
H37A C37 H37B 109.5
H37A C37 H37C 109.5
H37B C37 H37C 109.5
C33 C38 H38A 109.5
C33 C38 H38B 109.5
C33 C38 H38C 109.5
H38A C38 H38B 109.5
H38A C38 H38C 109.5
H38B C38 H38C 109.5
C34 C39 H39A 109.5
C34 C39 H39B 109.5
C34 C39 H39C 109.5
H39A C39 H39B 109.5
H39A C39 H39C 109.5
H39B C39 H39C 109.5
C30 Co1 C33 67.16(19)
C30 Co1 Ni1 160.32(14)
C30 Co1 S1 145.38(14)
C30 Co1 S2 112.42(14)
C31 Co1 C30 39.35(19)
C31 Co1 C33 66.81(18)
C31 Co1 Ni1 157.98(15)
C31 Co1 S1 110.26(15)
C31 Co1 S2 147.89(15)
C32 Co1 C30 67.32(19)
C32 Co1 C31 40.38(19)
C32 Co1 C33 39.69(19)
C32 Co1 Ni1 121.59(14)
C32 Co1 S1 99.93(14)
C32 Co1 S2 163.42(14)
C33 Co1 Ni1 107.50(13)
C33 Co1 S1 123.95(14)
C33 Co1 S2 123.98(14)
C34 Co1 C30 40.79(19)
C34 Co1 C31 67.16(19)
C34 Co1 C32 67.20(19)
C34 Co1 C33 39.60(19)
C34 Co1 Ni1 123.03(14)
C34 Co1 S1 163.53(15)
C34 Co1 S2 101.30(14)
S1 Co1 Ni1 53.83(3)
S1 Co1 S2 88.85(5)
S2 Co1 Ni1 53.53(3)
P1 Ni1 Co1 123.02(4)
P1 Ni1 S1 94.36(5)
P1 Ni1 S2 172.10(5)
P2 Ni1 Co1 126.60(4)
P2 Ni1 P1 87.28(5)
P2 Ni1 S1 178.26(5)
P2 Ni1 S2 90.68(5)
S1 Ni1 Co1 52.82(3)
S2 Ni1 Co1 53.04(3)
S2 Ni1 S1 87.77(4)
C5 P1 Ni1 107.05(15)
C18 P1 C5 106.5(2)
C18 P1 Ni1 119.80(14)
C28 P1 C5 104.0(2)
C28 P1 C18 104.1(2)
C28 P1 Ni1 114.09(15)
C4 P2 Ni1 108.63(14)
C6 P2 C4 106.0(2)
C6 P2 Ni1 115.14(14)
C16 P2 C4 104.1(2)
C16 P2 C6 105.5(2)
C16 P2 Ni1 116.42(16)
C3 S1 Co1 107.66(17)
C3 S1 Ni1 104.66(18)
Co1 S1 Ni1 73.35(4)
C1 S2 Co1 108.91(18)
C1 S2 Ni1 104.78(17)
Co1 S2 Ni1 73.43(4)
Cl1 C0AA Cl2 117.2(6)
Cl1 C0AA H0AA 108.0
Cl1 C0AA H0AB 108.0
Cl2 C0AA H0AA 108.0
Cl2 C0AA H0AB 108.0
H0AA C0AA H0AB 107.2

loop_
_geom_bond_atom_site_label_1
_geom_bond_atom_site_label_2
_geom_bond_distance
B1 F1 1.276(11)
B1 F2 1.417(14)
B1 F3 1.304(10)
B1 F4 1.420(15)
C1 H1A 0.9700
C1 H1B 0.9700
C1 C2 1.512(8)
C1 S2 1.844(5)
C2 H2A 0.9700
C2 H2B 0.9700
C2 C3 1.502(7)
C3 H3A 0.9700
C3 H3B 0.9700
C3 S1 1.839(5)
C4 H4A 0.9700
C4 H4B 0.9700
C4 C5 1.527(6)
C4 P2 1.849(5)
C5 H5A 0.9700
C5 H5B 0.9700
C5 P1 1.826(4)
C6 C7 1.396(6)
C6 C11 1.389(7)
C6 P2 1.813(4)
C7 H7 0.9300
C7 C8 1.384(7)
C8 H8 0.9300
C8 C9 1.376(8)
C9 H9 0.9300
C9 C10 1.385(8)
C10 H10 0.9300
C10 C11 1.393(7)
C11 H11 0.9300
C12 H12 0.9300
C12 C13 1.382(9)
C12 C17 1.392(7)
C13 H13 0.9300
C13 C14 1.378(9)
C14 H14 0.9300
C14 C15 1.383(7)
C15 H15 0.9300
C15 C16 1.384(7)
C16 C17 1.409(7)
C16 P2 1.807(5)
C17 H17 0.9300
C18 C19 1.399(7)
C18 C23 1.385(7)
C18 P1 1.818(4)
C19 H19 0.9300
C19 C20 1.373(7)
C20 H20 0.9300
C20 C21 1.375(10)
C21 H21 0.9300
C21 C22 1.390(10)
C22 H22 0.9300
C22 C23 1.396(8)
C23 H23 0.9300
C24 H24 0.9300
C24 C25 1.367(8)
C24 C29 1.374(7)
C25 H25 0.9300
C25 C26 1.386(9)
C26 H26 0.9300
C26 C27 1.388(7)
C27 H27 0.9300
C27 C28 1.378(6)
C28 C29 1.401(6)
C28 P1 1.813(4)
C29 H29 0.9300
C30 C31 1.402(7)
C30 C34 1.446(7)
C30 C35 1.491(7)
C30 Co1 2.084(4)
C31 C32 1.430(7)
C31 C36 1.511(7)
C31 Co1 2.078(4)
C32 C33 1.417(7)
C32 C37 1.505(7)
C32 Co1 2.064(5)
C33 C34 1.414(7)
C33 C38 1.508(7)
C33 Co1 2.109(5)
C34 C39 1.494(7)
C34 Co1 2.065(5)
C35 H35A 0.9600
C35 H35B 0.9600
C35 H35C 0.9600
C36 H36A 0.9600
C36 H36B 0.9600
C36 H36C 0.9600
C37 H37A 0.9600
C37 H37B 0.9600
C37 H37C 0.9600
C38 H38A 0.9600
C38 H38B 0.9600
C38 H38C 0.9600
C39 H39A 0.9600
C39 H39B 0.9600
C39 H39C 0.9600
Co1 Ni1 2.6572(10)
Co1 S1 2.2099(12)
Co1 S2 2.2154(13)
Ni1 P1 2.1799(12)
Ni1 P2 2.1779(12)
Ni1 S1 2.2389(12)
Ni1 S2 2.2293(12)
Cl1 C0AA 1.613(11)
Cl2 C0AA 1.757(10)
C0AA H0AA 0.9700
C0AA H0AB 0.9700
